data_7231154
loop_
_publ_author_name
'Shrivastava, Ashutosh'
'Negi, Lalita'
'Das, Dinabandhu'

_publ_section_title
;
 Area negative thermal expansion in a mixed metal mixed organic MOF:
 &#x201C;elevator-platform&#x201D; mechanism induced by O--H&#x22EF;O
 hydrogen bonding
;
_journal_issue 33
_journal_name_full CrystEngComm
_journal_page_first 4719
_journal_paper_doi 10.1039/C8CE00939B
_journal_volume 20
_journal_year 2018
_chemical_formula_moiety 'C22 H26 Co N2 O20 Zn2, 4(H2 O)'
_chemical_formula_sum 'C22 H34 Co N2 O24 Zn2'
_chemical_formula_weight 900.18
_space_group_crystal_system triclinic
_space_group_IT_number 2
_space_group_name_Hall '-P 1'
_space_group_name_H-M_alt 'P -1'
_symmetry_space_group_name_Hall '-P 1'
_symmetry_space_group_name_H-M 'P -1'
_atom_sites_solution_hydrogens mixed
_audit_creation_method SHELXL-2018/3
_audit_update_record
;
2018-07-02 deposited with the CCDC.
2018-07-16 downloaded from the CCDC.
;
_cell_angle_alpha 87.500(2)
_cell_angle_beta 89.133(2)
_cell_angle_gamma 83.101(2)
_cell_formula_units_Z 1
_cell_length_a 7.5714(3)
_cell_length_b 10.1868(4)
_cell_length_c 10.7325(4)
_cell_measurement_reflns_used 9847
_cell_measurement_temperature 240(2)
_cell_measurement_theta_max 28.29
_cell_measurement_theta_min 2.71
_cell_volume 820.96(6)
_computing_cell_refinement 'Bruker SAINT'
_computing_data_collection 'Bruker APEX III'
_computing_data_reduction 'Bruker SAINT'
_computing_molecular_graphics 'X-Seed (Barbour 2017)'
_computing_structure_refinement 'SHELXL-2018/3 (Sheldrick, 2018)'
_computing_structure_solution 'SHELXT 2014/5 (Sheldrick, 2014)'
_diffrn_ambient_temperature 240(2)
_diffrn_measured_fraction_theta_full 0.999
_diffrn_measured_fraction_theta_max 0.999
_diffrn_measurement_device_type 'Bruker APEX-III CMOS detector'
_diffrn_measurement_method 'phi and omega scans'
_diffrn_radiation_type MoK\a
_diffrn_radiation_wavelength 0.71073
_diffrn_reflns_av_R_equivalents 0.0227
_diffrn_reflns_av_unetI/netI 0.0125
_diffrn_reflns_Laue_measured_fraction_full 0.999
_diffrn_reflns_Laue_measured_fraction_max 0.999
_diffrn_reflns_limit_h_max 10
_diffrn_reflns_limit_h_min -10
_diffrn_reflns_limit_k_max 13
_diffrn_reflns_limit_k_min -13
_diffrn_reflns_limit_l_max 14
_diffrn_reflns_limit_l_min -14
_diffrn_reflns_number 32742
_diffrn_reflns_point_group_measured_fraction_full 0.999
_diffrn_reflns_point_group_measured_fraction_max 0.999
_diffrn_reflns_theta_full 25.000
_diffrn_reflns_theta_max 28.313
_diffrn_reflns_theta_min 2.710
_diffrn_source microfocus
_exptl_absorpt_coefficient_mu 2.049
_exptl_absorpt_correction_type multi-scan
_exptl_absorpt_process_details SADABS
_exptl_crystal_colour pink
_exptl_crystal_density_diffrn 1.821
_exptl_crystal_density_meas ?
_exptl_crystal_description block
_exptl_crystal_F_000 459
_exptl_crystal_size_max 0.350
_exptl_crystal_size_mid 0.270
_exptl_crystal_size_min 0.260
_exptl_transmission_factor_max 0.7457
_exptl_transmission_factor_min 0.6077
_refine_diff_density_max 0.673
_refine_diff_density_min -0.616
_refine_diff_density_rms 0.072
_refine_ls_extinction_coef 0.0099(9)
_refine_ls_extinction_expression Fc^*^=kFc[1+0.001xFc^2^\l^3^/sin(2\q)]^-1/4^
_refine_ls_extinction_method 'SHELXL-2018/3 (Sheldrick 2018)'
_refine_ls_goodness_of_fit_ref 1.090
_refine_ls_hydrogen_treatment mixed
_refine_ls_matrix_type full
_refine_ls_number_parameters 281
_refine_ls_number_reflns 4081
_refine_ls_number_restraints 0
_refine_ls_restrained_S_all 1.090
_refine_ls_R_factor_all 0.0258
_refine_ls_R_factor_gt 0.0238
_refine_ls_shift/su_max 0.001
_refine_ls_shift/su_mean 0.000
_refine_ls_structure_factor_coef Fsqd
_refine_ls_weighting_details 'w=1/[\s^2^(Fo^2^)+(0.0269P)^2^+0.9952P] where P=(Fo^2^+2Fc^2^)/3'
_refine_ls_weighting_scheme calc
_refine_ls_wR_factor_gt 0.0641
_refine_ls_wR_factor_ref 0.0654
_reflns_Friedel_coverage 0.000
_reflns_number_gt 3842
_reflns_number_total 4081
_reflns_threshold_expression 'I > 2\s(I)'
_cod_data_source_file c8ce00939b2.cif
_cod_data_source_block 1_240K
_cod_depositor_comments
;
The following automatic conversions were performed:

'_exptl_crystal_density_meas' value 'not measured' was changed to '?'
- the value is perceived as not measured.

Automatic conversion script
Id: cif_fix_values 4973 2017-02-22 13:04:09Z antanas 

 Adding full bibliography for 7231150--7231161.cif.
;
_cod_database_code 7231154
_shelx_shelxl_version_number 2018/3
_shelx_space_group_comment
;
The symmetry employed for this shelxl refinement is uniquely defined
by the following loop, which should always be used as a source of
symmetry information in preference to the above space-group names.
They are only intended as comments.
;
_shelx_estimated_absorpt_t_min 0.534
_shelx_estimated_absorpt_t_max 0.618

loop_
_space_group_symop_operation_xyz
'x, y, z'
'-x, -y, -z'

loop_
_atom_site_label
_atom_site_type_symbol
_atom_site_fract_x
_atom_site_fract_y
_atom_site_fract_z
_atom_site_U_iso_or_equiv
_atom_site_adp_type
_atom_site_occupancy
_atom_site_site_symmetry_order
_atom_site_calc_flag
_atom_site_refinement_flags_posn
_atom_site_refinement_flags_adp
_atom_site_refinement_flags_occupancy
C1 C 0.2526(2) 0.56902(16) 0.45336(15) 0.0135(3) Uani 1 1 d . . .
C2 C 0.2263(2) 0.46381(16) 0.37975(15) 0.0138(3) Uani 1 1 d . . .
H2 H 0.197668 0.479980 0.295115 0.017 Uiso 1 1 calc R U .
C3 C 0.2422(2) 0.33479(16) 0.43072(15) 0.0119(3) Uani 1 1 d . . .
C4 C 0.2832(2) 0.31142(16) 0.55647(15) 0.0130(3) Uani 1 1 d . . .
H4 H 0.294734 0.224469 0.591034 0.016 Uiso 1 1 calc R U .
C5 C 0.3073(2) 0.41601(16) 0.63126(15) 0.0121(3) Uani 1 1 d . . .
C6 C 0.2930(2) 0.54420(16) 0.57868(15) 0.0145(3) Uani 1 1 d . . .
H6 H 0.311003 0.614876 0.628622 0.017 Uiso 1 1 calc R U .
C7 C 0.2395(2) 0.70770(16) 0.39903(16) 0.0152(3) Uani 1 1 d . . .
C8 C 0.2140(2) 0.22333(16) 0.34845(15) 0.0122(3) Uani 1 1 d . . .
C9 C 0.3513(2) 0.39167(16) 0.76732(15) 0.0125(3) Uani 1 1 d . . .
C10 C -0.0746(2) -0.07128(18) 0.08860(16) 0.0175(3) Uani 1 1 d . . .
H10 H -0.130324 -0.122462 0.148900 0.021 Uiso 1 1 calc R U .
C11 C 0.1503(2) 0.04758(18) 0.02825(16) 0.0173(3) Uani 1 1 d . . .
H11 H 0.256761 0.082159 0.044881 0.021 Uiso 1 1 calc R U .
N1 N 0.0756(2) -0.02324(14) 0.11780(13) 0.0143(3) Uani 1 1 d . . .
O1 O 0.2108(2) 0.72981(12) 0.28407(12) 0.0207(3) Uani 1 1 d . . .
O2 O 0.2555(2) 0.80252(12) 0.46748(13) 0.0223(3) Uani 1 1 d . . .
O3 O 0.19849(19) 0.24643(13) 0.23395(11) 0.0198(3) Uani 1 1 d . . .
O4 O 0.20523(18) 0.10984(12) 0.40080(11) 0.0177(3) Uani 1 1 d . . .
O5 O 0.35984(18) 0.27620(12) 0.81427(11) 0.0177(3) Uani 1 1 d . . .
O6 O 0.37604(19) 0.49212(12) 0.82706(11) 0.0184(3) Uani 1 1 d . . .
O7 O 0.43714(19) -0.04885(15) 0.23135(14) 0.0220(3) Uani 1 1 d . . .
O8 O -0.0716(2) -0.05848(16) 0.36697(14) 0.0203(3) Uani 1 1 d . . .
O9 O 0.7411(2) 0.40996(16) 0.92563(15) 0.0242(3) Uani 1 1 d . . .
O10 O 0.4422(2) 0.31157(14) 1.05460(14) 0.0211(3) Uani 1 1 d . . .
O11 O 0.1461(2) 0.71951(18) 0.85278(15) 0.0342(4) Uani 1 1 d . . .
O12 O 0.6525(2) 0.12902(17) 0.30118(17) 0.0310(3) Uani 1 1 d . . .
Co1 Co 0.500000 0.500000 1.000000 0.01176(8) Uani 1 2 d S . P
Zn1 Zn 0.18684(3) -0.05637(2) 0.30289(2) 0.01498(7) Uani 1 1 d . . .
H7A H 0.490(4) 0.001(3) 0.254(3) 0.029(7) Uiso 1 1 d . . .
H7B H 0.498(4) -0.116(3) 0.224(3) 0.032(7) Uiso 1 1 d . . .
H8A H -0.141(4) -0.005(3) 0.348(2) 0.023(7) Uiso 1 1 d . . .
H8B H -0.088(4) -0.077(3) 0.427(3) 0.027(7) Uiso 1 1 d . . .
H9A H 0.742(4) 0.377(3) 0.863(3) 0.034(7) Uiso 1 1 d . . .
H9B H 0.781(4) 0.372(3) 0.974(3) 0.033(8) Uiso 1 1 d . . .
H10A H 0.404(4) 0.290(3) 0.997(3) 0.046(9) Uiso 1 1 d . . .
H10B H 0.372(4) 0.302(3) 1.108(3) 0.038(8) Uiso 1 1 d . . .
H11A H 0.021(6) 0.718(5) 0.819(4) 0.098(15) Uiso 1 1 d . . .
H11B H 0.211(5) 0.634(4) 0.829(4) 0.076(12) Uiso 1 1 d . . .
H12A H 0.660(4) 0.162(3) 0.367(3) 0.054(10) Uiso 1 1 d . . .
H12B H 0.690(4) 0.175(3) 0.247(3) 0.047(9) Uiso 1 1 d . . .

loop_
_atom_site_aniso_label
_atom_site_aniso_U_11
_atom_site_aniso_U_22
_atom_site_aniso_U_33
_atom_site_aniso_U_23
_atom_site_aniso_U_13
_atom_site_aniso_U_12
C1 0.0202(8) 0.0077(7) 0.0125(7) 0.0002(6) -0.0003(6) -0.0014(6)
C2 0.0215(8) 0.0108(7) 0.0094(7) -0.0001(6) -0.0026(6) -0.0033(6)
C3 0.0175(7) 0.0087(7) 0.0102(7) -0.0019(5) -0.0008(6) -0.0039(6)
C4 0.0196(8) 0.0091(7) 0.0109(7) 0.0003(6) -0.0017(6) -0.0037(6)
C5 0.0172(7) 0.0101(7) 0.0095(7) -0.0010(6) -0.0023(6) -0.0029(6)
C6 0.0223(8) 0.0095(7) 0.0121(7) -0.0029(6) -0.0018(6) -0.0030(6)
C7 0.0210(8) 0.0087(7) 0.0158(8) 0.0007(6) 0.0000(6) -0.0017(6)
C8 0.0163(7) 0.0103(7) 0.0109(7) -0.0026(6) 0.0005(6) -0.0044(6)
C9 0.0157(7) 0.0122(7) 0.0098(7) -0.0024(6) -0.0015(6) -0.0016(6)
C10 0.0248(9) 0.0177(8) 0.0116(7) 0.0023(6) -0.0005(6) -0.0101(7)
C11 0.0211(8) 0.0193(8) 0.0133(8) -0.0002(6) -0.0013(6) -0.0095(7)
N1 0.0209(7) 0.0129(6) 0.0097(6) 0.0001(5) -0.0015(5) -0.0044(5)
O1 0.0378(8) 0.0110(6) 0.0125(6) 0.0020(4) -0.0006(5) -0.0011(5)
O2 0.0397(8) 0.0081(5) 0.0195(6) -0.0018(5) -0.0054(6) -0.0029(5)
O3 0.0335(7) 0.0181(6) 0.0094(6) -0.0016(5) -0.0026(5) -0.0090(5)
O4 0.0340(7) 0.0089(5) 0.0116(5) -0.0024(4) 0.0017(5) -0.0080(5)
O5 0.0303(7) 0.0110(6) 0.0119(6) 0.0009(4) -0.0027(5) -0.0030(5)
O6 0.0331(7) 0.0115(6) 0.0112(6) -0.0024(4) -0.0083(5) -0.0030(5)
O7 0.0192(7) 0.0134(6) 0.0341(8) -0.0065(6) 0.0003(6) -0.0030(5)
O8 0.0237(7) 0.0248(7) 0.0126(7) 0.0023(5) 0.0027(5) -0.0049(6)
O9 0.0303(8) 0.0278(8) 0.0130(7) -0.0038(6) -0.0010(6) 0.0037(6)
O10 0.0340(8) 0.0176(6) 0.0133(6) -0.0004(5) -0.0003(6) -0.0098(6)
O11 0.0356(9) 0.0345(9) 0.0303(8) -0.0048(7) -0.0066(7) 0.0070(7)
O12 0.0399(9) 0.0280(8) 0.0282(8) -0.0072(7) -0.0038(7) -0.0133(7)
Co1 0.01972(16) 0.00908(15) 0.00700(14) -0.00103(10) -0.00281(11) -0.00331(11)
Zn1 0.02256(12) 0.01023(10) 0.01243(11) -0.00090(7) -0.00197(7) -0.00270(7)

loop_
_atom_type_symbol
_atom_type_description
_atom_type_scat_dispersion_real
_atom_type_scat_dispersion_imag
_atom_type_scat_source
C C 0.0033 0.0016 'International Tables Vol C Tables 4.2.6.8 and 6.1.1.4'
H H 0.0000 0.0000 'International Tables Vol C Tables 4.2.6.8 and 6.1.1.4'
N N 0.0061 0.0033 'International Tables Vol C Tables 4.2.6.8 and 6.1.1.4'
O O 0.0106 0.0060 'International Tables Vol C Tables 4.2.6.8 and 6.1.1.4'
Co Co 0.3494 0.9721 'International Tables Vol C Tables 4.2.6.8 and 6.1.1.4'
Zn Zn 0.2839 1.4301 'International Tables Vol C Tables 4.2.6.8 and 6.1.1.4'

loop_
_geom_angle_atom_site_label_1
_geom_angle_atom_site_label_2
_geom_angle_atom_site_label_3
_geom_angle
_geom_angle_site_symmetry_1
_geom_angle_site_symmetry_3
C6 C1 C2 119.30(15) . .
C6 C1 C7 119.75(15) . .
C2 C1 C7 120.95(15) . .
C1 C2 C3 120.48(15) . .
C1 C2 H2 119.8 . .
C3 C2 H2 119.8 . .
C4 C3 C2 119.55(15) . .
C4 C3 C8 121.32(14) . .
C2 C3 C8 119.13(14) . .
C5 C4 C3 120.44(15) . .
C5 C4 H4 119.8 . .
C3 C4 H4 119.8 . .
C4 C5 C6 119.34(15) . .
C4 C5 C9 120.79(14) . .
C6 C5 C9 119.86(14) . .
C1 C6 C5 120.88(15) . .
C1 C6 H6 119.6 . .
C5 C6 H6 119.6 . .
O2 C7 O1 119.73(15) . .
O2 C7 C1 120.37(15) . .
O1 C7 C1 119.90(15) . .
O2 C7 Zn1 61.62(9) . 1_565
O1 C7 Zn1 58.30(9) . 1_565
C1 C7 Zn1 174.77(13) . 1_565
O3 C8 O4 123.40(15) . .
O3 C8 C3 119.05(14) . .
O4 C8 C3 117.54(14) . .
O5 C9 O6 124.36(15) . .
O5 C9 C5 119.27(14) . .
O6 C9 C5 116.36(14) . .
N1 C10 C11 121.73(16) . 2
N1 C10 H10 119.1 . .
C11 C10 H10 119.1 2 .
N1 C11 C10 121.59(16) . 2
N1 C11 H11 119.2 . .
C10 C11 H11 119.2 2 .
C11 N1 C10 116.68(15) . .
C11 N1 Zn1 122.26(12) . .
C10 N1 Zn1 121.05(11) . .
C7 O1 Zn1 92.22(10) . 1_565
C7 O2 Zn1 89.00(10) . 1_565
C8 O4 Zn1 123.00(11) . .
C9 O6 Co1 128.77(11) . .
Zn1 O7 H7A 119(2) . .
Zn1 O7 H7B 118(2) . .
H7A O7 H7B 110(3) . .
Zn1 O8 H8A 120(2) . .
Zn1 O8 H8B 120(2) . .
H8A O8 H8B 108(3) . .
Co1 O9 H9A 120(2) . .
Co1 O9 H9B 105(3) . .
H9A O9 H9B 116(3) . .
Co1 O10 H10A 102(3) . .
Co1 O10 H10B 120(2) . .
H10A O10 H10B 106(3) . .
H11A O11 H11B 104(3) . .
H12A O12 H12B 109(3) . .
O10 Co1 O10 180.0 . 2_667
O10 Co1 O6 91.90(5) . .
O10 Co1 O6 88.10(5) 2_667 .
O10 Co1 O6 88.10(5) . 2_667
O10 Co1 O6 91.90(5) 2_667 2_667
O6 Co1 O6 180.0 . 2_667
O10 Co1 O9 87.56(6) . .
O10 Co1 O9 92.44(6) 2_667 .
O6 Co1 O9 90.46(6) . .
O6 Co1 O9 89.54(6) 2_667 .
O10 Co1 O9 92.44(6) . 2_667
O10 Co1 O9 87.56(6) 2_667 2_667
O6 Co1 O9 89.54(6) . 2_667
O6 Co1 O9 90.46(6) 2_667 2_667
O9 Co1 O9 180.0 . 2_667
O7 Zn1 O4 90.70(6) . .
O7 Zn1 O8 176.99(6) . .
O4 Zn1 O8 89.52(6) . .
O7 Zn1 N1 90.53(6) . .
O4 Zn1 N1 116.00(5) . .
O8 Zn1 N1 86.68(6) . .
O7 Zn1 O1 91.26(6) . 1_545
O4 Zn1 O1 152.99(5) . 1_545
O8 Zn1 O1 89.90(6) . 1_545
N1 Zn1 O1 90.92(5) . 1_545
O7 Zn1 O2 98.80(6) . 1_545
O4 Zn1 O2 94.30(5) . 1_545
O8 Zn1 O2 84.17(6) . 1_545
N1 Zn1 O2 148.24(5) . 1_545
O1 Zn1 O2 58.79(5) 1_545 1_545
O7 Zn1 C7 97.19(6) . 1_545
O4 Zn1 C7 123.67(5) . 1_545
O8 Zn1 C7 85.17(6) . 1_545
N1 Zn1 C7 119.56(6) . 1_545
O1 Zn1 C7 29.48(5) 1_545 1_545
O2 Zn1 C7 29.38(5) 1_545 1_545

loop_
_geom_bond_atom_site_label_1
_geom_bond_atom_site_label_2
_geom_bond_distance
_geom_bond_site_symmetry_2
C1 C6 1.390(2) .
C1 C2 1.394(2) .
C1 C7 1.497(2) .
C2 C3 1.394(2) .
C2 H2 0.9400 .
C3 C4 1.393(2) .
C3 C8 1.505(2) .
C4 C5 1.392(2) .
C4 H4 0.9400 .
C5 C6 1.392(2) .
C5 C9 1.506(2) .
C6 H6 0.9400 .
C7 O2 1.257(2) .
C7 O1 1.262(2) .
C7 Zn1 2.5625(17) 1_565
C8 O3 1.246(2) .
C8 O4 1.272(2) .
C9 O5 1.254(2) .
C9 O6 1.265(2) .
C10 N1 1.338(2) .
C10 C11 1.386(2) 2
C10 H10 0.9400 .
C11 N1 1.336(2) .
C11 H11 0.9400 .
N1 Zn1 2.1663(14) .
O1 Zn1 2.1819(13) 1_565
O2 Zn1 2.2549(13) 1_565
O4 Zn1 2.0510(12) .
O6 Co1 2.1015(12) .
O7 Zn1 2.0427(14) .
O7 H7A 0.73(3) .
O7 H7B 0.79(3) .
O8 Zn1 2.0668(15) .
O8 H8A 0.74(3) .
O8 H8B 0.68(3) .
O9 Co1 2.1046(15) .
O9 H9A 0.77(3) .
O9 H9B 0.68(3) .
O10 Co1 2.0773(14) .
O10 H10A 0.74(4) .
O10 H10B 0.79(3) .
O11 H11A 1.02(5) .
O11 H11B 0.99(4) .
O12 H12A 0.81(4) .
O12 H12B 0.80(3) .
